data_7000960
loop_
_publ_author_name
'Hou, Shou-Zeng'
'Cao, Deng-Ke'
'Liu, Xun-Gao'
'Li, Yi-Zhi'
'Zheng, Li-Min'

_publ_section_title
;
 Metal phosphonates based on
 (4-carboxypiperidyl)-N-methylenephosphonate: in situ ligand cleavage
 and metamagnetism in Co3(O3PCH2-NHC5H9-COO)2(O3PCH2-NC5H10)(H2O)
;
_journal_issue 15
_journal_name_full 'Dalton Transactions'
_journal_page_first 2746
_journal_page_last 2750
_journal_paper_doi 10.1039/b818809b
_journal_year 2009
_chemical_formula_moiety 'C20 H38 Co3 N3 O14 P3'
_chemical_formula_sum 'C20 H38 Co3 N3 O14 P3'
_chemical_formula_weight 814.23
_chemical_name_systematic
;
?
;
_space_group_IT_number 14
_symmetry_cell_setting monoclinic
_symmetry_space_group_name_Hall '-P 2ybc'
_symmetry_space_group_name_H-M 'P 1 21/c 1'
_atom_sites_solution_hydrogens geom
_atom_sites_solution_primary direct
_atom_sites_solution_secondary difmap
_audit_creation_method SHELXL-97
_cell_angle_alpha 90.00
_cell_angle_beta 91.15(3)
_cell_angle_gamma 90.00
_cell_formula_units_Z 4
_cell_length_a 31.15(2)
_cell_length_b 9.011(7)
_cell_length_c 10.166(8)
_cell_measurement_reflns_used 1478
_cell_measurement_temperature 291(2)
_cell_measurement_theta_max 24.158
_cell_measurement_theta_min 2.993
_cell_volume 2853(4)
_computing_cell_refinement SMART
_computing_data_collection 'SMART (Bruker, 2000)'
_computing_data_reduction 'SAINT (Bruker, 2000)'
_computing_molecular_graphics SHELXTL
_computing_publication_material SHELXTL
_computing_structure_refinement SHELXTL
_computing_structure_solution 'SHELXTL (Bruker, 2000)'
_diffrn_ambient_temperature 291(2)
_diffrn_measured_fraction_theta_full 0.994
_diffrn_measured_fraction_theta_max 0.994
_diffrn_measurement_device_type 'Bruker Smart Aepex CCD area detector'
_diffrn_measurement_method 'phi and omega scans'
_diffrn_radiation_monochromator graphite
_diffrn_radiation_source 'fine-focus sealed tube'
_diffrn_radiation_type MoK\a
_diffrn_radiation_wavelength 0.71073
_diffrn_reflns_av_R_equivalents 0.0203
_diffrn_reflns_av_sigmaI/netI 0.0562
_diffrn_reflns_limit_h_max 38
_diffrn_reflns_limit_h_min -36
_diffrn_reflns_limit_k_max 7
_diffrn_reflns_limit_k_min -11
_diffrn_reflns_limit_l_max 12
_diffrn_reflns_limit_l_min -12
_diffrn_reflns_number 14690
_diffrn_reflns_theta_full 26.00
_diffrn_reflns_theta_max 26.00
_diffrn_reflns_theta_min 1.96
_exptl_absorpt_coefficient_mu 1.966
_exptl_absorpt_correction_T_max 0.92
_exptl_absorpt_correction_T_min 0.89
_exptl_absorpt_correction_type multi-scan
_exptl_absorpt_process_details 'SADABS; Bruker, 2000'
_exptl_crystal_colour violet
_exptl_crystal_density_diffrn 1.895
_exptl_crystal_density_method 'not measured'
_exptl_crystal_description needlelike
_exptl_crystal_F_000 1668
_exptl_crystal_size_max 0.08
_exptl_crystal_size_mid 0.06
_exptl_crystal_size_min 0.04
_refine_diff_density_max 0.400
_refine_diff_density_min -0.794
_refine_diff_density_rms 0.064
_refine_ls_extinction_method none
_refine_ls_goodness_of_fit_ref 1.060
_refine_ls_hydrogen_treatment constr
_refine_ls_matrix_type full
_refine_ls_number_parameters 397
_refine_ls_number_reflns 5579
_refine_ls_number_restraints 0
_refine_ls_restrained_S_all 1.060
_refine_ls_R_factor_all 0.1051
_refine_ls_R_factor_gt 0.0628
_refine_ls_shift/su_max 0.000
_refine_ls_shift/su_mean 0.000
_refine_ls_structure_factor_coef Fsqd
_refine_ls_weighting_details 'calc w=1/[\s^2^(Fo^2^)+(0.06P)^2^+1.99P] where P=(Fo^2^+2Fc^2^)/3'
_refine_ls_weighting_scheme calc
_refine_ls_wR_factor_gt 0.1399
_refine_ls_wR_factor_ref 0.1485
_reflns_number_gt 2902
_reflns_number_total 5579
_reflns_threshold_expression >2sigma(I)
_cod_data_source_file b818809b.txt
_cod_data_source_block co
_cod_depositor_comments
;
The following automatic conversions were performed:
'_symmetry_cell_setting' value 'Monoclinic' changed to 'monoclinic'
according to '/home/saulius/struct/CIF-dictionaries/cif_core.dic'
dictionary named 'cif_core.dic' version 2.4.1 from 2010-06-29.

Automatic conversion script
Id: cif_fix_enum 1527 2010-12-29 10:47:43Z saulius 
;
_cod_original_sg_symbol_H-M P2(1)/c
_cod_database_code 7000960

loop_
_symmetry_equiv_pos_as_xyz
'x, y, z'
'-x, y+1/2, -z+1/2'
'-x, -y, -z'
'x, -y-1/2, z-1/2'

loop_
_atom_site_label
_atom_site_type_symbol
_atom_site_fract_x
_atom_site_fract_y
_atom_site_fract_z
_atom_site_U_iso_or_equiv
_atom_site_adp_type
_atom_site_occupancy
_atom_site_symmetry_multiplicity
_atom_site_calc_flag
_atom_site_refinement_flags
_atom_site_disorder_assembly
_atom_site_disorder_group
C1 C 0.14437(17) -0.1457(5) -0.2459(5) 0.0334(12) Uani 1 1 d . A .
H1A H 0.1585 -0.0558 -0.2156 0.040 Uiso 1 1 calc R . .
H1B H 0.1491 -0.1550 -0.3396 0.040 Uiso 1 1 calc R . .
C2 C 0.07542(17) -0.1656(6) -0.3501(5) 0.0380(12) Uani 1 1 d . . .
H2B H 0.0845 -0.2618 -0.3820 0.046 Uiso 1 1 calc R . .
H2C H 0.0829 -0.0904 -0.4140 0.046 Uiso 1 1 calc R . .
C3 C 0.02637(16) -0.1645(6) -0.3243(5) 0.0397(13) Uani 1 1 d . . .
H3A H 0.0110 -0.1926 -0.4044 0.048 Uiso 1 1 calc R . .
H3B H 0.0200 -0.2377 -0.2574 0.048 Uiso 1 1 calc R . .
C4 C 0.01062(16) -0.0134(6) -0.2796(5) 0.0376(13) Uani 1 1 d . . .
H4 H 0.0159 0.0676 -0.3416 0.045 Uiso 1 1 calc R . .
C5 C 0.03322(16) 0.0055(6) -0.1424(5) 0.0348(12) Uani 1 1 d . . .
H5A H 0.0241 0.0945 -0.0970 0.042 Uiso 1 1 calc R . .
H5B H 0.0297 -0.0805 -0.0863 0.042 Uiso 1 1 calc R . .
C6 C 0.07771(16) 0.0184(6) -0.1944(5) 0.0389(13) Uani 1 1 d . . .
H6A H 0.0772 0.0765 -0.2747 0.047 Uiso 1 1 calc R . .
H6B H 0.0961 0.0687 -0.1304 0.047 Uiso 1 1 calc R . .
C7 C -0.03483(16) -0.0292(5) -0.2405(5) 0.0342(13) Uani 1 1 d . . .
C8 C 0.18677(17) 0.3586(6) 0.0695(6) 0.0403(14) Uani 1 1 d . A .
H8A H 0.1786 0.4458 0.0189 0.048 Uiso 1 1 calc R . .
H8B H 0.1759 0.3699 0.1576 0.048 Uiso 1 1 calc R . .
C9 C 0.25029(16) 0.4653(6) 0.1743(5) 0.0379(13) Uani 1 1 d . . .
H9A H 0.2412 0.5617 0.1419 0.045 Uiso 1 1 calc R . .
H9B H 0.2367 0.4476 0.2578 0.045 Uiso 1 1 calc R . .
C10 C 0.29775(16) 0.4629(6) 0.1927(5) 0.0354(12) Uani 1 1 d . . .
H10A H 0.3066 0.3684 0.2299 0.042 Uiso 1 1 calc R . .
H10B H 0.3065 0.5406 0.2537 0.042 Uiso 1 1 calc R . .
C11 C 0.31950(16) 0.4864(6) 0.0619(5) 0.0338(12) Uani 1 1 d . . .
H11A H 0.3096 0.5833 0.0300 0.041 Uiso 1 1 calc R . .
C12 C 0.30178(17) 0.3716(6) -0.0385(5) 0.0343(12) Uani 1 1 d . . .
H12A H 0.3105 0.2718 -0.0188 0.041 Uiso 1 1 d R . .
H12B H 0.3137 0.3956 -0.1229 0.041 Uiso 1 1 d R . .
C13 C 0.25520(18) 0.3880(6) -0.0536(5) 0.0384(13) Uani 1 1 d . . .
H13B H 0.2442 0.3236 -0.1228 0.046 Uiso 1 1 calc R . .
H13C H 0.2478 0.4898 -0.0753 0.046 Uiso 1 1 calc R . .
C14 C 0.37067(15) 0.4934(5) 0.0604(5) 0.0292(11) Uani 1 1 d . . .
C15 C 0.52223(18) 0.3424(6) 0.4071(6) 0.0442(14) Uani 1 1 d . . .
H15A H 0.5128 0.4337 0.3651 0.053 Uiso 1 1 calc R . .
H15B H 0.5121 0.3457 0.4967 0.053 Uiso 1 1 calc R . .
C16 C 0.57690(18) 0.4542(6) 0.5250(6) 0.0395(13) Uani 1 1 d . . .
H16A H 0.5690 0.4088 0.6075 0.047 Uiso 1 1 calc R . .
H16B H 0.5592 0.5418 0.5117 0.047 Uiso 1 1 calc R . .
C17 C 0.62427(18) 0.4992(7) 0.5317(6) 0.0474(14) Uani 1 1 d . . .
H17A H 0.6420 0.4133 0.5513 0.057 Uiso 1 1 calc R . .
H17B H 0.6290 0.5722 0.6006 0.057 Uiso 1 1 calc R . .
C18 C 0.63612(16) 0.5648(6) 0.3978(5) 0.0399(13) Uani 1 1 d . . .
H18A H 0.6651 0.6039 0.3994 0.048 Uiso 1 1 calc R . .
H18B H 0.6163 0.6426 0.3709 0.048 Uiso 1 1 calc R . .
C19 C 0.63202(17) 0.4270(6) 0.3067(6) 0.0442(15) Uani 1 1 d . . .
H19A H 0.6462 0.4464 0.2244 0.053 Uiso 1 1 calc R . .
H19B H 0.6458 0.3424 0.3485 0.053 Uiso 1 1 calc R . .
C20 C 0.58458(16) 0.3924(6) 0.2796(5) 0.0365(12) Uani 1 1 d . . .
H20A H 0.5693 0.4790 0.2466 0.044 Uiso 1 1 calc R . .
H20B H 0.5812 0.3120 0.2169 0.044 Uiso 1 1 calc R . .
Co1 Co 0.21760(2) -0.10194(8) 0.06854(8) 0.0377(2) Uani 1 1 d . . .
Co2 Co -0.11555(2) -0.10284(8) -0.26447(8) 0.0370(2) Uani 1 1 d . . .
Co3 Co 0.44866(2) 0.39868(8) 0.09748(8) 0.0366(2) Uani 1 1 d . . .
N1 N 0.09506(15) -0.1331(5) -0.2213(5) 0.0418(12) Uani 1 1 d . . .
H1 H 0.0866 -0.1995 -0.1596 0.050 Uiso 1 1 calc R . .
N2 N 0.23704(14) 0.3453(5) 0.0761(5) 0.0411(11) Uani 1 1 d . . .
H2A H 0.2454 0.2546 0.1026 0.049 Uiso 1 1 d R . .
N3 N 0.56894(15) 0.3475(5) 0.4149(5) 0.0442(13) Uani 1 1 d . . .
O1 O 0.18656(12) -0.2475(5) -0.0157(4) 0.0445(10) Uani 1 1 d . A .
O2 O 0.20519(11) -0.3457(4) -0.2404(4) 0.0378(9) Uani 1 1 d . . .
O3 O 0.13416(11) -0.4315(4) -0.1427(4) 0.0374(9) Uani 1 1 d . . .
O4 O -0.05531(11) 0.0696(4) -0.1922(3) 0.0304(8) Uani 1 1 d . . .
O5 O -0.05241(12) -0.1321(4) -0.2962(4) 0.0386(9) Uani 1 1 d . . .
O6 O 0.19765(12) 0.0764(4) -0.0294(4) 0.0422(9) Uani 1 1 d . A .
O7 O 0.14517(11) 0.2324(4) -0.1365(4) 0.0376(9) Uani 1 1 d . . .
O8 O 0.12518(11) 0.1424(4) 0.0852(4) 0.0382(9) Uani 1 1 d . . .
O9 O 0.38513(12) 0.3689(4) 0.1167(4) 0.0403(9) Uani 1 1 d . . .
O10 O 0.39266(12) 0.5887(4) 0.0094(4) 0.0404(9) Uani 1 1 d . . .
O11 O 0.48411(12) 0.2410(4) 0.1907(4) 0.0416(10) Uani 1 1 d . . .
O12 O 0.45951(12) 0.1388(4) 0.4237(4) 0.0452(10) Uani 1 1 d . . .
O13 O 0.53211(12) 0.0693(4) 0.3127(4) 0.0451(10) Uani 1 1 d . . .
O1W O 0.2788(4) -0.1589(10) 0.0702(10) 0.028(2) Uani 0.50 1 d P A 1
H11B H 0.2910 -0.1024 0.1259 0.033 Uiso 0.50 1 d PR A 1
H11C H 0.2888 -0.1345 -0.0046 0.033 Uiso 0.50 1 d PR A 1
O2W O 0.2815(4) -0.1003(11) 0.0410(12) 0.040(3) Uani 0.50 1 d P A 2
H21D H 0.2853 -0.0680 -0.0367 0.048 Uiso 0.50 1 d PR A 2
H21E H 0.2972 -0.1772 0.0472 0.048 Uiso 0.50 1 d PR A 2
P1 P 0.16896(5) -0.31224(16) -0.15692(15) 0.0385(4) Uani 1 1 d . . .
P2 P 0.16369(4) 0.19566(15) -0.00613(15) 0.0336(3) Uani 1 1 d . . .
P3 P 0.49324(4) 0.18954(16) 0.32348(14) 0.0341(3) Uani 1 1 d . . .

loop_
_atom_site_aniso_label
_atom_site_aniso_U_11
_atom_site_aniso_U_22
_atom_site_aniso_U_33
_atom_site_aniso_U_23
_atom_site_aniso_U_13
_atom_site_aniso_U_12
C1 0.048(3) 0.029(3) 0.023(3) -0.014(2) -0.006(2) -0.002(2)
C2 0.037(3) 0.041(3) 0.036(3) 0.009(2) -0.003(2) -0.003(2)
C3 0.033(3) 0.048(3) 0.037(3) 0.009(3) -0.005(2) 0.017(2)
C4 0.041(3) 0.047(3) 0.025(3) -0.009(2) 0.009(2) -0.007(2)
C5 0.039(3) 0.028(3) 0.038(3) 0.009(2) 0.000(2) -0.010(2)
C6 0.040(3) 0.039(3) 0.037(3) 0.012(2) 0.012(2) -0.001(2)
C7 0.035(3) 0.023(3) 0.046(3) -0.008(2) 0.007(2) -0.003(2)
C8 0.034(3) 0.043(3) 0.043(3) -0.013(3) 0.005(2) -0.013(2)
C9 0.040(3) 0.045(3) 0.028(3) 0.014(2) 0.004(2) -0.023(3)
C10 0.037(3) 0.039(3) 0.030(3) 0.014(2) 0.013(2) -0.003(2)
C11 0.036(3) 0.031(3) 0.035(3) 0.010(2) 0.010(2) -0.012(2)
C12 0.039(3) 0.034(3) 0.030(3) 0.000(2) 0.017(2) -0.013(2)
C13 0.045(3) 0.041(3) 0.030(3) -0.002(2) 0.002(2) 0.010(2)
C14 0.033(3) 0.016(2) 0.039(3) -0.013(2) 0.012(2) -0.007(2)
C15 0.050(3) 0.027(3) 0.056(4) 0.009(3) -0.002(3) -0.002(3)
C16 0.052(3) 0.024(3) 0.042(3) 0.002(2) 0.007(3) 0.003(2)
C17 0.046(3) 0.048(3) 0.048(4) 0.014(3) -0.018(3) 0.001(3)
C18 0.024(2) 0.056(4) 0.039(3) 0.002(3) -0.015(2) -0.003(2)
C19 0.030(3) 0.036(3) 0.067(4) 0.004(3) 0.014(3) -0.009(2)
C20 0.031(3) 0.036(3) 0.042(3) 0.009(2) -0.006(2) -0.007(2)
Co1 0.0366(4) 0.0375(5) 0.0389(5) 0.0004(3) 0.0008(4) -0.0006(3)
Co2 0.0369(4) 0.0331(4) 0.0410(5) -0.0041(3) -0.0010(4) 0.0006(3)
Co3 0.0353(4) 0.0413(4) 0.0336(4) -0.0021(3) 0.0073(3) -0.0020(3)
N1 0.046(3) 0.031(2) 0.049(3) -0.004(2) -0.011(2) -0.015(2)
N2 0.034(2) 0.040(3) 0.050(3) 0.001(2) 0.018(2) -0.012(2)
N3 0.041(3) 0.043(3) 0.049(3) -0.004(2) 0.022(2) -0.011(2)
O1 0.036(2) 0.057(3) 0.040(2) 0.0125(19) -0.0177(17) -0.0136(18)
O2 0.040(2) 0.032(2) 0.042(2) 0.0099(16) -0.0031(17) 0.0019(16)
O3 0.036(2) 0.035(2) 0.041(2) -0.0041(16) -0.0012(17) 0.0006(16)
O4 0.0379(19) 0.0301(18) 0.0229(18) 0.0000(14) -0.0063(15) 0.0152(15)
O5 0.044(2) 0.032(2) 0.040(2) -0.0081(17) -0.0077(18) -0.0013(16)
O6 0.045(2) 0.040(2) 0.041(2) -0.0075(17) -0.0064(18) 0.0060(18)
O7 0.0366(19) 0.035(2) 0.042(2) 0.0042(17) -0.0011(17) -0.0006(16)
O8 0.038(2) 0.035(2) 0.041(2) -0.0041(16) 0.0012(17) -0.0006(15)
O9 0.038(2) 0.038(2) 0.045(2) -0.0107(17) 0.0050(18) -0.0071(16)
O10 0.040(2) 0.035(2) 0.046(2) -0.0094(17) 0.0148(18) -0.0145(17)
O11 0.054(2) 0.038(2) 0.033(2) 0.0008(16) 0.0115(18) 0.0141(18)
O12 0.039(2) 0.056(3) 0.042(2) 0.0148(19) 0.0125(18) -0.0134(18)
O13 0.048(2) 0.039(2) 0.049(3) -0.0079(18) 0.0000(19) 0.0101(18)
O1W 0.028(4) 0.025(5) 0.030(5) -0.001(4) -0.001(4) -0.006(4)
O2W 0.033(5) 0.038(7) 0.050(7) 0.010(5) -0.004(4) -0.022(5)
P1 0.0381(8) 0.0373(8) 0.0401(9) 0.0105(7) -0.0033(7) -0.0003(6)
P2 0.0273(6) 0.0337(8) 0.0399(8) -0.0042(6) 0.0014(6) -0.0010(6)
P3 0.0345(7) 0.0335(8) 0.0347(8) 0.0067(6) 0.0063(6) -0.0062(6)

loop_
_atom_type_symbol
_atom_type_description
_atom_type_scat_dispersion_real
_atom_type_scat_dispersion_imag
_atom_type_scat_source
C C 0.0033 0.0016 'International Tables Vol C Tables 4.2.6.8 and 6.1.1.4'
H H 0.0000 0.0000 'International Tables Vol C Tables 4.2.6.8 and 6.1.1.4'
N N 0.0061 0.0033 'International Tables Vol C Tables 4.2.6.8 and 6.1.1.4'
O O 0.0106 0.0060 'International Tables Vol C Tables 4.2.6.8 and 6.1.1.4'
P P 0.1023 0.0942 'International Tables Vol C Tables 4.2.6.8 and 6.1.1.4'
Co Co 0.3494 0.9721 'International Tables Vol C Tables 4.2.6.8 and 6.1.1.4'

loop_
_geom_angle_atom_site_label_1
_geom_angle_atom_site_label_2
_geom_angle_atom_site_label_3
_geom_angle
_geom_angle_site_symmetry_1
_geom_angle_site_symmetry_3
_geom_angle_publ_flag
N1 C1 P1 111.5(3) . . ?
N1 C1 H1A 109.3 . . ?
P1 C1 H1A 109.3 . . ?
N1 C1 H1B 109.3 . . ?
P1 C1 H1B 109.3 . . ?
H1A C1 H1B 108.0 . . ?
N1 C2 C3 104.0(4) . . ?
N1 C2 H2B 110.9 . . ?
C3 C2 H2B 110.9 . . ?
N1 C2 H2C 110.9 . . ?
C3 C2 H2C 110.9 . . ?
H2B C2 H2C 109.0 . . ?
C4 C3 C2 112.3(5) . . ?
C4 C3 H3A 109.1 . . ?
C2 C3 H3A 109.1 . . ?
C4 C3 H3B 109.1 . . ?
C2 C3 H3B 109.1 . . ?
H3A C3 H3B 107.9 . . ?
C7 C4 C3 108.0(4) . . ?
C7 C4 C5 100.8(4) . . ?
C3 C4 C5 102.9(4) . . ?
C7 C4 H4 114.6 . . ?
C3 C4 H4 114.6 . . ?
C5 C4 H4 114.6 . . ?
C6 C5 C4 95.6(4) . . ?
C6 C5 H5A 112.6 . . ?
C4 C5 H5A 112.6 . . ?
C6 C5 H5B 112.6 . . ?
C4 C5 H5B 112.6 . . ?
H5A C5 H5B 110.1 . . ?
N1 C6 C5 109.5(4) . . ?
N1 C6 H6A 109.8 . . ?
C5 C6 H6A 109.8 . . ?
N1 C6 H6B 109.8 . . ?
C5 C6 H6B 109.8 . . ?
H6A C6 H6B 108.2 . . ?
O4 C7 O5 121.2(5) . . ?
O4 C7 C4 123.6(5) . . ?
O5 C7 C4 111.9(4) . . ?
N2 C8 P2 110.2(3) . . ?
N2 C8 H8A 109.6 . . ?
P2 C8 H8A 109.6 . . ?
N2 C8 H8B 109.6 . . ?
P2 C8 H8B 109.6 . . ?
H8A C8 H8B 108.1 . . ?
C10 C9 N2 109.2(5) . . ?
C10 C9 H9A 109.8 . . ?
N2 C9 H9A 109.8 . . ?
C10 C9 H9B 109.8 . . ?
N2 C9 H9B 109.8 . . ?
H9A C9 H9B 108.3 . . ?
C9 C10 C11 110.4(4) . . ?
C9 C10 H10A 109.6 . . ?
C11 C10 H10A 109.6 . . ?
C9 C10 H10B 109.6 . . ?
C11 C10 H10B 109.6 . . ?
H10A C10 H10B 108.1 . . ?
C10 C11 C12 109.0(4) . . ?
C10 C11 C14 118.5(4) . . ?
C12 C11 C14 111.3(4) . . ?
C10 C11 H11A 105.7 . . ?
C12 C11 H11A 105.7 . . ?
C14 C11 H11A 105.7 . . ?
C13 C12 C11 110.0(4) . . ?
C13 C12 H12A 113.0 . . ?
C11 C12 H12A 113.2 . . ?
C13 C12 H12B 106.3 . . ?
C11 C12 H12B 107.4 . . ?
H12A C12 H12B 106.5 . . ?
C12 C13 N2 105.8(4) . . ?
C12 C13 H13B 110.6 . . ?
N2 C13 H13B 110.6 . . ?
C12 C13 H13C 110.6 . . ?
N2 C13 H13C 110.6 . . ?
H13B C13 H13C 108.7 . . ?
O10 C14 O9 125.9(5) . . ?
O10 C14 C11 126.9(5) . . ?
O9 C14 C11 106.9(4) . . ?
N3 C15 P3 121.9(4) . . ?
N3 C15 H15A 106.9 . . ?
P3 C15 H15A 106.9 . . ?
N3 C15 H15B 106.9 . . ?
P3 C15 H15B 106.9 . . ?
H15A C15 H15B 106.7 . . ?
N3 C16 C17 110.5(5) . . ?
N3 C16 H16A 109.6 . . ?
C17 C16 H16A 109.6 . . ?
N3 C16 H16B 109.6 . . ?
C17 C16 H16B 109.6 . . ?
H16A C16 H16B 108.1 . . ?
C16 C17 C18 108.1(4) . . ?
C16 C17 H17A 110.1 . . ?
C18 C17 H17A 110.1 . . ?
C16 C17 H17B 110.1 . . ?
C18 C17 H17B 110.1 . . ?
H17A C17 H17B 108.4 . . ?
C17 C18 C19 101.7(5) . . ?
C17 C18 H18A 111.4 . . ?
C19 C18 H18A 111.4 . . ?
C17 C18 H18B 111.4 . . ?
C19 C18 H18B 111.4 . . ?
H18A C18 H18B 109.3 . . ?
C20 C19 C18 109.7(4) . . ?
C20 C19 H19A 109.7 . . ?
C18 C19 H19A 109.7 . . ?
C20 C19 H19B 109.7 . . ?
C18 C19 H19B 109.7 . . ?
H19A C19 H19B 108.2 . . ?
N3 C20 C19 102.5(4) . . ?
N3 C20 H20A 111.3 . . ?
C19 C20 H20A 111.3 . . ?
N3 C20 H20B 111.3 . . ?
C19 C20 H20B 111.3 . . ?
H20A C20 H20B 109.2 . . ?
O1 Co1 O1W 108.6(3) . . ?
O1 Co1 O6 100.84(18) . . ?
O1W Co1 O6 120.5(3) . . ?
O1 Co1 O2W 117.0(4) . . ?
O1W Co1 O2W 17.6(3) . . ?
O6 Co1 O2W 103.0(3) . . ?
O1 Co1 O2 99.84(16) . 4_556 ?
O1W Co1 O2 97.7(3) . 4_556 ?
O6 Co1 O2 126.94(15) . 4_556 ?
O2W Co1 O2 109.9(3) . 4_556 ?
O8 Co2 O3 125.59(16) 3 2_554 ?
O8 Co2 O7 105.32(16) 3 2_544 ?
O3 Co2 O7 102.72(17) 2_554 2_544 ?
O8 Co2 O5 107.71(16) 3 . ?
O3 Co2 O5 108.46(16) 2_554 . ?
O7 Co2 O5 105.23(15) 2_544 . ?
O12 Co3 O13 123.67(18) 4_565 2_655 ?
O12 Co3 O9 105.63(17) 4_565 . ?
O13 Co3 O9 111.50(16) 2_655 . ?
O12 Co3 O11 102.25(16) 4_565 . ?
O13 Co3 O11 100.44(18) 2_655 . ?
O9 Co3 O11 112.96(16) . . ?
C2 N1 C6 101.6(4) . . ?
C2 N1 C1 103.7(4) . . ?
C6 N1 C1 117.0(4) . . ?
C2 N1 H1 111.3 . . ?
C6 N1 H1 111.3 . . ?
C1 N1 H1 111.3 . . ?
C13 N2 C9 107.0(4) . . ?
C13 N2 C8 109.7(5) . . ?
C9 N2 C8 103.4(4) . . ?
C13 N2 H2A 112.7 . . ?
C9 N2 H2A 112.1 . . ?
C8 N2 H2A 111.5 . . ?
C15 N3 C16 102.3(4) . . ?
C15 N3 C20 107.2(5) . . ?
C16 N3 C20 117.0(4) . . ?
P1 O1 Co1 146.2(2) . . ?
P1 O2 Co1 139.9(2) . 4 ?
P1 O3 Co2 137.2(2) . 2_544 ?
C7 O5 Co2 105.0(3) . . ?
P2 O6 Co1 134.6(3) . . ?
P2 O7 Co2 141.7(2) . 2_554 ?
P2 O8 Co2 138.6(2) . 3 ?
C14 O9 Co3 99.8(3) . . ?
P3 O11 Co3 139.1(2) . . ?
P3 O12 Co3 145.9(3) . 4_566 ?
P3 O13 Co3 137.8(3) . 2_645 ?
Co1 O1W H11B 105.6 . . ?
Co1 O1W H11C 107.1 . . ?
H11B O1W H11C 106.0 . . ?
Co1 O1W H21D 89.7 . . ?
H11B O1W H21D 95.8 . . ?
Co1 O1W H21E 158.2 . . ?
H11B O1W H21E 90.6 . . ?
H11C O1W H21E 53.3 . . ?
H21D O1W H21E 73.8 . . ?
Co1 O2W H11B 99.9 . . ?
Co1 O2W H11C 119.4 . . ?
H11B O2W H11C 126.7 . . ?
Co1 O2W H21D 106.6 . . ?
H11B O2W H21D 147.2 . . ?
H11C O2W H21D 53.3 . . ?
Co1 O2W H21E 123.5 . . ?
H11B O2W H21E 74.7 . . ?
H11C O2W H21E 54.3 . . ?
H21D O2W H21E 104.9 . . ?
O2 P1 O3 117.8(2) . . ?
O2 P1 O1 109.6(2) . . ?
O3 P1 O1 113.1(2) . . ?
O2 P1 C1 101.2(2) . . ?
O3 P1 C1 108.5(2) . . ?
O1 P1 C1 105.1(2) . . ?
O7 P2 O6 106.2(2) . . ?
O7 P2 O8 107.7(2) . . ?
O6 P2 O8 114.0(2) . . ?
O7 P2 C8 110.3(3) . . ?
O6 P2 C8 111.6(2) . . ?
O8 P2 C8 107.1(2) . . ?
O11 P3 O12 125.8(2) . . ?
O11 P3 O13 106.4(2) . . ?
O12 P3 O13 111.3(2) . . ?
O11 P3 C15 106.0(3) . . ?
O12 P3 C15 104.5(3) . . ?
O13 P3 C15 99.8(2) . . ?

loop_
_geom_bond_atom_site_label_1
_geom_bond_atom_site_label_2
_geom_bond_distance
_geom_bond_site_symmetry_2
_geom_bond_publ_flag
C1 N1 1.565(7) . ?
C1 P1 1.906(5) . ?
C1 H1A 0.9700 . ?
C1 H1B 0.9700 . ?
C2 N1 1.464(7) . ?
C2 C3 1.556(7) . ?
C2 H2B 0.9700 . ?
C2 H2C 0.9700 . ?
C3 C4 1.520(8) . ?
C3 H3A 0.9700 . ?
C3 H3B 0.9700 . ?
C4 C7 1.485(7) . ?
C4 C5 1.559(7) . ?
C4 H4 0.9800 . ?
C5 C6 1.498(7) . ?
C5 H5A 0.9700 . ?
C5 H5B 0.9700 . ?
C6 N1 1.496(7) . ?
C6 H6A 0.9700 . ?
C6 H6B 0.9700 . ?
C7 O4 1.206(6) . ?
C7 O5 1.212(6) . ?
C8 N2 1.571(7) . ?
C8 P2 1.801(5) . ?
C8 H8A 0.9700 . ?
C8 H8B 0.9700 . ?
C9 C10 1.487(7) . ?
C9 N2 1.522(7) . ?
C9 H9A 0.9700 . ?
C9 H9B 0.9700 . ?
C10 C11 1.519(6) . ?
C10 H10A 0.9700 . ?
C10 H10B 0.9700 . ?
C11 C12 1.547(7) . ?
C11 C14 1.596(7) . ?
C11 H11A 0.9800 . ?
C12 C13 1.464(7) . ?
C12 H12A 0.9589 . ?
C12 H12B 0.9667 . ?
C13 N2 1.496(7) . ?
C13 H13B 0.9700 . ?
C13 H13C 0.9700 . ?
C14 O10 1.221(6) . ?
C14 O9 1.333(6) . ?
C15 N3 1.456(7) . ?
C15 P3 1.845(6) . ?
C15 H15A 0.9700 . ?
C15 H15B 0.9700 . ?
C16 N3 1.492(7) . ?
C16 C17 1.530(8) . ?
C16 H16A 0.9700 . ?
C16 H16B 0.9700 . ?
C17 C18 1.536(8) . ?
C17 H17A 0.9700 . ?
C17 H17B 0.9700 . ?
C18 C19 1.553(8) . ?
C18 H18A 0.9700 . ?
C18 H18B 0.9700 . ?
C19 C20 1.530(7) . ?
C19 H19A 0.9700 . ?
C19 H19B 0.9700 . ?
C20 N3 1.523(7) . ?
C20 H20A 0.9700 . ?
C20 H20B 0.9700 . ?
Co1 O1 1.832(4) . ?
Co1 O1W 1.975(11) . ?
Co1 O6 1.984(4) . ?
Co1 O2W 2.015(13) . ?
Co1 O2 2.043(4) 4_556 ?
Co2 O8 1.887(4) 3 ?
Co2 O3 1.895(4) 2_554 ?
Co2 O7 2.008(4) 2_544 ?
Co2 O5 2.017(4) . ?
Co3 O12 1.837(4) 4_565 ?
Co3 O13 1.880(4) 2_655 ?
Co3 O9 2.011(4) . ?
Co3 O11 2.023(4) . ?
N1 H1 0.9100 . ?
N2 H2A 0.8986 . ?
O1 P1 1.634(4) . ?
O2 P1 1.457(4) . ?
O2 Co1 2.043(4) 4 ?
O3 P1 1.535(4) . ?
O3 Co2 1.895(4) 2_544 ?
O6 P2 1.530(4) . ?
O7 P2 1.472(4) . ?
O7 Co2 2.008(4) 2_554 ?
O8 P2 1.605(4) . ?
O8 Co2 1.887(4) 3 ?
O11 P3 1.450(4) . ?
O12 P3 1.547(4) . ?
O12 Co3 1.837(4) 4_566 ?
O13 P3 1.630(4) . ?
O13 Co3 1.880(4) 2_645 ?
O1W H11B 0.8449 . ?
O1W H11C 0.8556 . ?
O2W H21D 0.8523 . ?
O2W H21E 0.8494 . ?

loop_
_geom_torsion_atom_site_label_1
_geom_torsion_atom_site_label_2
_geom_torsion_atom_site_label_3
_geom_torsion_atom_site_label_4
_geom_torsion
_geom_torsion_site_symmetry_1
_geom_torsion_site_symmetry_2
_geom_torsion_site_symmetry_3
_geom_torsion_site_symmetry_4
_geom_torsion_publ_flag
N1 C2 C3 C4 63.0(5) . . . . ?
C2 C3 C4 C7 -172.4(5) . . . . ?
C2 C3 C4 C5 -66.4(5) . . . . ?
C7 C4 C5 C6 179.4(4) . . . . ?
C3 C4 C5 C6 68.0(5) . . . . ?
C4 C5 C6 N1 -81.5(5) . . . . ?
C3 C4 C7 O4 174.8(5) . . . . ?
C5 C4 C7 O4 67.3(7) . . . . ?
C3 C4 C7 O5 -25.7(7) . . . . ?
C5 C4 C7 O5 -133.2(5) . . . . ?
N2 C9 C10 C11 58.0(5) . . . . ?
C9 C10 C11 C12 -53.5(6) . . . . ?
C9 C10 C11 C14 177.9(4) . . . . ?
C10 C11 C12 C13 58.5(6) . . . . ?
C14 C11 C12 C13 -168.9(4) . . . . ?
C11 C12 C13 N2 -66.1(5) . . . . ?
C10 C11 C14 O10 -129.5(5) . . . . ?
C12 C11 C14 O10 103.0(6) . . . . ?
C10 C11 C14 O9 55.3(6) . . . . ?
C12 C11 C14 O9 -72.2(5) . . . . ?
N3 C16 C17 C18 56.9(6) . . . . ?
C16 C17 C18 C19 -66.6(5) . . . . ?
C17 C18 C19 C20 75.2(5) . . . . ?
C18 C19 C20 N3 -65.9(5) . . . . ?
C3 C2 N1 C6 -62.1(5) . . . . ?
C3 C2 N1 C1 176.1(4) . . . . ?
C5 C6 N1 C2 81.3(5) . . . . ?
C5 C6 N1 C1 -166.7(4) . . . . ?
P1 C1 N1 C2 -111.9(4) . . . . ?
P1 C1 N1 C6 137.2(4) . . . . ?
C12 C13 N2 C9 68.8(5) . . . . ?
C12 C13 N2 C8 -179.7(4) . . . . ?
C10 C9 N2 C13 -65.5(5) . . . . ?
C10 C9 N2 C8 178.7(4) . . . . ?
P2 C8 N2 C13 81.6(5) . . . . ?
P2 C8 N2 C9 -164.5(4) . . . . ?
P3 C15 N3 C16 -161.5(4) . . . . ?
P3 C15 N3 C20 74.9(5) . . . . ?
C17 C16 N3 C15 -168.8(4) . . . . ?
C17 C16 N3 C20 -52.0(6) . . . . ?
C19 C20 N3 C15 168.1(4) . . . . ?
C19 C20 N3 C16 54.1(6) . . . . ?
O1W Co1 O1 P1 -85.3(5) . . . . ?
O6 Co1 O1 P1 42.3(5) . . . . ?
O2W Co1 O1 P1 -68.5(6) . . . . ?
O2 Co1 O1 P1 173.1(4) 4_556 . . . ?
O4 C7 O5 Co2 -6.5(7) . . . . ?
C4 C7 O5 Co2 -166.6(4) . . . . ?
O8 Co2 O5 C7 -70.6(4) 3 . . . ?
O3 Co2 O5 C7 68.1(4) 2_554 . . . ?
O7 Co2 O5 C7 177.4(4) 2_544 . . . ?
O1 Co1 O6 P2 96.8(4) . . . . ?
O1W Co1 O6 P2 -143.9(5) . . . . ?
O2W Co1 O6 P2 -142.0(5) . . . . ?
O2 Co1 O6 P2 -14.4(4) 4_556 . . . ?
O10 C14 O9 Co3 2.7(6) . . . . ?
C11 C14 O9 Co3 177.9(3) . . . . ?
O12 Co3 O9 C14 -75.5(3) 4_565 . . . ?
O13 Co3 O9 C14 61.3(3) 2_655 . . . ?
O11 Co3 O9 C14 173.5(3) . . . . ?
O12 Co3 O11 P3 -178.3(4) 4_565 . . . ?
O13 Co3 O11 P3 53.6(4) 2_655 . . . ?
O9 Co3 O11 P3 -65.2(4) . . . . ?
Co1 O2 P1 O3 60.3(4) 4 . . . ?
Co1 O2 P1 O1 -168.4(3) 4 . . . ?
Co1 O2 P1 C1 -57.8(4) 4 . . . ?
Co2 O3 P1 O2 -19.1(4) 2_544 . . . ?
Co2 O3 P1 O1 -148.8(3) 2_544 . . . ?
Co2 O3 P1 C1 95.0(4) 2_544 . . . ?
Co1 O1 P1 O2 59.5(5) . . . . ?
Co1 O1 P1 O3 -166.9(4) . . . . ?
Co1 O1 P1 C1 -48.6(5) . . . . ?
N1 C1 P1 O2 152.7(3) . . . . ?
N1 C1 P1 O3 28.0(4) . . . . ?
N1 C1 P1 O1 -93.3(3) . . . . ?
Co2 O7 P2 O6 -154.2(3) 2_554 . . . ?
Co2 O7 P2 O8 83.3(4) 2_554 . . . ?
Co2 O7 P2 C8 -33.2(4) 2_554 . . . ?
Co1 O6 P2 O7 -143.7(3) . . . . ?
Co1 O6 P2 O8 -25.4(4) . . . . ?
Co1 O6 P2 C8 96.1(4) . . . . ?
Co2 O8 P2 O7 -168.3(3) 3 . . . ?
Co2 O8 P2 O6 74.2(4) 3 . . . ?
Co2 O8 P2 C8 -49.7(4) 3 . . . ?
N2 C8 P2 O7 -110.5(4) . . . . ?
N2 C8 P2 O6 7.2(5) . . . . ?
N2 C8 P2 O8 132.6(4) . . . . ?
Co3 O11 P3 O12 56.0(5) . . . . ?
Co3 O11 P3 O13 -171.3(3) . . . . ?
Co3 O11 P3 C15 -65.8(4) . . . . ?
Co3 O12 P3 O11 -162.5(4) 4_566 . . . ?
Co3 O12 P3 O13 66.7(5) 4_566 . . . ?
Co3 O12 P3 C15 -40.1(5) 4_566 . . . ?
Co3 O13 P3 O11 -150.2(4) 2_645 . . . ?
Co3 O13 P3 O12 -10.0(5) 2_645 . . . ?
Co3 O13 P3 C15 99.8(4) 2_645 . . . ?
N3 C15 P3 O11 -95.1(5) . . . . ?
N3 C15 P3 O12 130.3(5) . . . . ?
N3 C15 P3 O13 15.2(5) . . . . ?
